data_2100471
loop_
_publ_author_name
'Edwin A Collier'
'Roger J Davey'
'Simon N Black'
'Ronald J Roberts'

_publ_section_title
;
 17 salts of ephedrine: crystal structures and packing analysis
;
_journal_coeditor_code BK5025
_journal_date_accepted 2006-04-03
_journal_date_recd_electronic 2005-10-17
_journal_issue 3
_journal_name_full 'Acta Crystallographica Section B'
_journal_page_first 498
_journal_page_last 505
_journal_paper_category FA
_journal_paper_doi 10.1107/S0108768106012018
_journal_volume 62
_journal_year 2006
_chemical_formula_moiety 'C11 H17 N1 O3'
_chemical_formula_structural 'C11 H17 N1 O3'
_chemical_formula_sum 'C11.5 H17 N O3'
_chemical_formula_weight 217.26
_chemical_name_systematic
;
(1R, 2S)-(-)-ephedrine malonate
;
_space_group_IT_number 5
_symmetry_cell_setting monoclinic
_symmetry_space_group_name_Hall 'C 2y'
_symmetry_space_group_name_H-M 'C 1 2 1'
_atom_sites_solution_hydrogens geom
_atom_sites_solution_primary direct
_atom_sites_solution_secondary difmap
_cell_angle_alpha 90
_cell_angle_beta 105.765(7)
_cell_angle_gamma 90
_cell_formula_units_Z 4
_cell_length_a 15.1190(14)
_cell_length_b 5.7840(7)
_cell_length_c 13.8788(15)
_cell_measurement_reflns_used 7336
_cell_measurement_temperature 150
_cell_measurement_theta_max 27.485
_cell_measurement_theta_min 0.998
_cell_volume 1168.0(2)
_computing_cell_refinement 'HKL Scalepack (Otwinowski & Minor 1997)'
_computing_data_collection 'Collect (Nonius BV, 1997-2000)'
_computing_data_reduction 'HKL Denzo and Scalepack (Otwinowski & Minor 1997)'
_computing_molecular_graphics 'Ortep-3 for Windows (Farrugia, 1997)'
_computing_publication_material 'WinGX publication routines (Farrugia, 1999)'
_computing_structure_refinement 'SHELXL-97 (Sheldrick, 1997)'
_computing_structure_solution 'SHELXS-97 (Sheldrick, 1997)'
_diffrn_ambient_temperature 293(2)
_diffrn_measured_fraction_theta_full 0.98
_diffrn_measured_fraction_theta_max 0.98
_diffrn_measurement_device '95mm CCD camera on \k-goniostat'
_diffrn_measurement_device_type KappaCCD
_diffrn_measurement_method 'CCD rotation images, thick slices'
_diffrn_radiation_monochromator graphite
_diffrn_radiation_type MoK\a
_diffrn_radiation_wavelength 0.71073
_diffrn_reflns_limit_h_max 19
_diffrn_reflns_limit_h_min -19
_diffrn_reflns_limit_k_max 7
_diffrn_reflns_limit_k_min -6
_diffrn_reflns_limit_l_max 14
_diffrn_reflns_limit_l_min -17
_diffrn_reflns_number 4107
_diffrn_reflns_reduction_process
;
 Scaled and merged with SORTAV
 R.H. Blessing, (1987) Cryst. Rev. 1, 3-58
 R.H. Blessing, (1989) J. Appl. Cryst. 22, 396-397
;
_diffrn_reflns_theta_full 27.49
_diffrn_reflns_theta_max 27.49
_diffrn_reflns_theta_min 2.8
_exptl_absorpt_coefficient_mu 0.089
_exptl_absorpt_correction_T_max 1.021
_exptl_absorpt_correction_T_min 0.987
_exptl_absorpt_correction_type multi-scan
_exptl_absorpt_process_details
;
 R.H. Blessing, Acta Cryst. (1995), A51, 33-38
;
_exptl_crystal_colour colourless
_exptl_crystal_density_diffrn 1.235
_exptl_crystal_density_method 'not measured'
_exptl_crystal_description needle
_exptl_crystal_F_000 468
_exptl_crystal_size_max 0.3
_exptl_crystal_size_mid 0.05
_exptl_crystal_size_min 0.05
_refine_diff_density_max 0.152
_refine_diff_density_min -0.234
_refine_ls_extinction_method none
_refine_ls_goodness_of_fit_ref 1.063
_refine_ls_hydrogen_treatment mixed
_refine_ls_matrix_type full
_refine_ls_number_parameters 182
_refine_ls_number_reflns 1448
_refine_ls_number_restraints 1
_refine_ls_restrained_S_all 1.063
_refine_ls_R_factor_all 0.1051
_refine_ls_R_factor_gt 0.0563
_refine_ls_shift/su_max 0.001
_refine_ls_shift/su_mean 0
_refine_ls_structure_factor_coef Fsqd
_refine_ls_weighting_details 'calc w=1/[\s^2^(Fo^2^)+(0.0460P)^2^+0.3178P] where P=(Fo^2^+2Fc^2^)/3'
_refine_ls_weighting_scheme calc
_refine_ls_wR_factor_gt 0.1112
_refine_ls_wR_factor_ref 0.129
_reflns_number_gt 937
_reflns_number_total 1448
_reflns_threshold_expression >2sigma(I)
_cod_data_source_file bk5025.cif
_cod_data_source_block EPHEMALO
_cod_original_sg_symbol_H-M 'C 2'
_cod_original_formula_sum 'C11.50 H17 N O3'
_cod_database_code 2100471

loop_
_symmetry_equiv_pos_as_xyz
'x, y, z'
'-x, y, -z'
'x+1/2, y+1/2, z'
'-x+1/2, y+1/2, -z'

loop_
_atom_site_type_symbol
_atom_site_label
_atom_site_fract_x
_atom_site_fract_y
_atom_site_fract_z
_atom_site_U_iso_or_equiv
_atom_site_adp_type
_atom_site_calc_flag
_atom_site_refinement_flags
_atom_site_occupancy
C C1 0.3002(3) 0.9664(8) 0.1316(3) 0.0496(10) Uani d . 1
H H1 0.262(3) 0.835(8) 0.147(3) 0.06 Uiso d . 1
C C2 0.3336(3) 0.9584(9) 0.0474(3) 0.0569(11) Uani d . 1
H H2 0.318(3) 0.823(9) 0.004(3) 0.068 Uiso d . 1
C C3 0.3865(3) 1.1377(8) 0.0280(3) 0.0564(12) Uani d . 1
H H3 0.411(3) 1.125(8) -0.030(3) 0.068 Uiso d . 1
C C4 0.4078(3) 1.3199(8) 0.0924(3) 0.0561(11) Uani d . 1
H H4 0.447(3) 1.467(8) 0.080(3) 0.067 Uiso d . 1
C C5 0.3747(3) 1.3314(7) 0.1768(3) 0.0479(10) Uani d . 1
H H5 0.389(3) 1.459(8) 0.224(3) 0.057 Uiso d . 1
C C6 0.3201(2) 1.1523(7) 0.1964(3) 0.0421(9) Uani d . 1
C C7 0.2841(3) 1.1662(6) 0.2886(3) 0.0408(9) Uani d . 1
H H7 0.339(3) 1.240(7) 0.347(3) 0.049 Uiso d . 1
C C8 0.2022(3) 1.3267(7) 0.2733(3) 0.0433(9) Uani d . 1
H H8 0.217(2) 1.480(8) 0.253(3) 0.052 Uiso d . 1
C C9 0.1149(2) 1.2277(9) 0.2038(3) 0.0580(11) Uani d . 1
H H9A 0.0957 1.0953 0.2346 0.087 Uiso calc R 1
H H9B 0.1264 1.1825 0.1418 0.087 Uiso calc R 1
H H9C 0.0674 1.3428 0.191 0.087 Uiso calc R 1
C C10 0.1129(3) 1.5373(9) 0.3772(4) 0.0576(11) Uani d . 1
H H12A 0.119(3) 1.681(9) 0.340(3) 0.069 Uiso d . 1
H H12B 0.052(3) 1.469(8) 0.340(3) 0.069 Uiso d . 1
H H12C 0.120(3) 1.574(9) 0.446(3) 0.069 Uiso d . 1
C C11 -0.0851(2) 1.0927(7) 0.4610(3) 0.0429(9) Uani d . 1
C C12 0 0.9540(12) 0.5 0.087(2) Uani d S 1
H H13 0.0082 0.8549 0.4467 0.104 Uiso calc PR 0.5
H H14 -0.0082 0.8549 0.5533 0.104 Uiso calc PR 0.5
N N1 0.1890(2) 1.3749(6) 0.3743(2) 0.0432(8) Uani d . 1
H H10 0.243(3) 1.436(7) 0.414(3) 0.052 Uiso d . 1
H H11 0.175(3) 1.240(8) 0.404(3) 0.052 Uiso d . 1
O O1 0.25754(19) 0.9501(5) 0.31847(19) 0.0498(7) Uani d . 1
H H6 0.305(3) 0.875(8) 0.341(3) 0.06 Uiso d . 1
O O2 -0.15250(16) 1.0494(5) 0.49529(17) 0.0498(7) Uani d . 1
O O3 -0.08517(19) 1.2321(7) 0.3944(2) 0.0739(10) Uani d . 1

loop_
_atom_site_aniso_label
_atom_site_aniso_U_11
_atom_site_aniso_U_22
_atom_site_aniso_U_33
_atom_site_aniso_U_12
_atom_site_aniso_U_13
_atom_site_aniso_U_23
C1 0.055(2) 0.045(2) 0.054(2) -0.002(2) 0.0234(18) -0.002(2)
C2 0.065(3) 0.057(3) 0.053(2) 0.005(2) 0.022(2) -0.011(2)
C3 0.047(2) 0.077(3) 0.053(2) 0.000(2) 0.0252(18) -0.002(2)
C4 0.045(2) 0.070(3) 0.060(2) -0.011(2) 0.0251(18) -0.002(2)
C5 0.047(2) 0.053(3) 0.046(2) -0.0041(19) 0.0179(17) -0.0036(19)
C6 0.0364(19) 0.047(2) 0.0445(19) -0.0022(17) 0.0143(15) 0.0007(18)
C7 0.043(2) 0.040(2) 0.0434(19) -0.0051(17) 0.0182(16) -0.0004(17)
C8 0.042(2) 0.046(2) 0.0452(19) -0.0031(17) 0.0172(15) 0.0020(18)
C9 0.042(2) 0.080(3) 0.052(2) 0.000(2) 0.0140(18) -0.002(2)
C10 0.051(2) 0.052(3) 0.078(3) 0.005(2) 0.032(2) -0.002(2)
C11 0.040(2) 0.045(2) 0.0436(18) 0.0003(17) 0.0117(15) -0.0077(18)
C12 0.034(3) 0.044(4) 0.174(7) 0 0.012(4) 0
N1 0.0378(17) 0.0461(19) 0.0502(18) -0.0069(16) 0.0194(13) -0.0019(16)
O1 0.0497(16) 0.0456(18) 0.0582(16) -0.0010(13) 0.0213(13) 0.0075(13)
O2 0.0431(15) 0.0563(16) 0.0555(14) -0.0029(13) 0.0225(12) -0.0069(14)
O3 0.0509(17) 0.104(3) 0.0693(18) -0.0005(19) 0.0206(14) 0.028(2)

loop_
_atom_type_symbol
_atom_type_description
_atom_type_scat_dispersion_real
_atom_type_scat_dispersion_imag
_atom_type_scat_source
C C 0.0033 0 'International Tables Vol C Tables 4.2.6.8 and 6.1.1.4'
H H 0 0 'International Tables Vol C Tables 4.2.6.8 and 6.1.1.4'
N N 0.0061 0 'International Tables Vol C Tables 4.2.6.8 and 6.1.1.4'
O O 0.0106 0 'International Tables Vol C Tables 4.2.6.8 and 6.1.1.4'

loop_
_geom_angle_atom_site_label_1
_geom_angle_atom_site_label_2
_geom_angle_atom_site_label_3
_geom_angle_site_symmetry_1
_geom_angle_site_symmetry_3
_geom_angle
C6 C1 C2 . . 120.5(4)
C6 C1 H1 . . 119(2)
C2 C1 H1 . . 121(2)
C3 C2 C1 . . 120.0(4)
C3 C2 H2 . . 122(2)
C1 C2 H2 . . 118(2)
C4 C3 C2 . . 120.0(3)
C4 C3 H3 . . 122(3)
C2 C3 H3 . . 118(3)
C3 C4 C5 . . 120.9(4)
C3 C4 H4 . . 123(2)
C5 C4 H4 . . 116(2)
C4 C5 C6 . . 119.6(4)
C4 C5 H5 . . 123(2)
C6 C5 H5 . . 117(2)
C1 C6 C5 . . 119.1(3)
C1 C6 C7 . . 121.6(3)
C5 C6 C7 . . 119.3(3)
O1 C7 C8 . . 107.3(3)
O1 C7 C6 . . 113.3(3)
C8 C7 C6 . . 112.3(3)
O1 C7 H7 . . 111(2)
C8 C7 H7 . . 107(2)
C6 C7 H7 . . 106.1(18)
N1 C8 C7 . . 107.1(3)
N1 C8 C9 . . 110.6(3)
C7 C8 C9 . . 113.2(4)
N1 C8 H8 . . 101(2)
C7 C8 H8 . . 111(2)
C9 C8 H8 . . 113(2)
C8 C9 H9A . . 109.5
C8 C9 H9B . . 109.5
H9A C9 H9B . . 109.5
C8 C9 H9C . . 109.5
H9A C9 H9C . . 109.5
H9B C9 H9C . . 109.5
N1 C10 H12A . . 109(2)
N1 C10 H12B . . 110(3)
H12A C10 H12B . . 105(4)
N1 C10 H12C . . 107(3)
H12A C10 H12C . . 110(4)
H12B C10 H12C . . 115(3)
O3 C11 O2 . . 125.4(3)
O3 C11 C12 . . 116.8(3)
O2 C11 C12 . . 117.6(3)
C11 C12 C11 . 2_556 114.8(6)
C11 C12 H13 . . 108.6
C11 C12 H13 2_556 . 108.6
C11 C12 H14 . . 108.6
C11 C12 H14 2_556 . 108.6
H13 C12 H14 . . 107.6
C10 N1 C8 . . 116.3(3)
C10 N1 H10 . . 108(2)
C8 N1 H10 . . 108(2)
C10 N1 H11 . . 104(2)
C8 N1 H11 . . 111(2)
H10 N1 H11 . . 109(3)
C7 O1 H6 . . 107(3)

loop_
_geom_bond_atom_site_label_1
_geom_bond_atom_site_label_2
_geom_bond_site_symmetry_2
_geom_bond_distance
C1 C6 . 1.382(5)
C1 C2 . 1.395(5)
C1 H1 . 1.01(4)
C2 C3 . 1.380(6)
C2 H2 . 0.98(5)
C3 C4 . 1.363(6)
C3 H3 . 0.98(4)
C4 C5 . 1.394(5)
C4 H4 . 1.08(5)
C5 C6 . 1.397(5)
C5 H5 . 0.97(4)
C6 C7 . 1.522(5)
C7 O1 . 1.409(4)
C7 C8 . 1.516(5)
C7 H7 . 1.08(4)
C8 N1 . 1.496(5)
C8 C9 . 1.519(5)
C8 H8 . 0.97(5)
C9 H9A . 0.96
C9 H9B . 0.96
C9 H9C . 0.96
C10 N1 . 1.494(5)
C10 H12A . 0.99(5)
C10 H12B . 1.00(5)
C10 H12C . 0.96(4)
C11 O3 . 1.227(5)
C11 O2 . 1.261(4)
C11 C12 . 1.488(5)
C12 C11 2_556 1.488(5)
C12 H13 . 0.97
C12 H14 . 0.97
N1 H10 . 0.92(4)
N1 H11 . 0.94(4)
O1 H6 . 0.83(4)

loop_
_geom_hbond_atom_site_label_D
_geom_hbond_atom_site_label_H
_geom_hbond_atom_site_label_A
_geom_hbond_site_symmetry_A
_geom_hbond_distance_DH
_geom_hbond_distance_HA
_geom_hbond_distance_DA
_geom_hbond_angle_DHA
N1 H10 O2 3 0.92(4) 1.80(4) 2.719(4) 178(3)
N1 H11 O2 2_556 0.94(4) 1.88(4) 2.769(4) 158(4)
O1 H6 O3 3_545 0.83(4) 1.82(5) 2.645(4) 175(5)

loop_
_geom_torsion_atom_site_label_1
_geom_torsion_atom_site_label_2
_geom_torsion_atom_site_label_3
_geom_torsion_atom_site_label_4
_geom_torsion_site_symmetry_4
_geom_torsion
C6 C1 C2 C3 . -0.4(7)
C1 C2 C3 C4 . 1.5(7)
C2 C3 C4 C5 . -1.8(7)
C3 C4 C5 C6 . 0.9(7)
C2 C1 C6 C5 . -0.5(6)
C2 C1 C6 C7 . 179.7(4)
C4 C5 C6 C1 . 0.2(6)
C4 C5 C6 C7 . -180.0(4)
C1 C6 C7 O1 . 19.9(5)
C5 C6 C7 O1 . -159.9(3)
C1 C6 C7 C8 . -101.8(4)
C5 C6 C7 C8 . 78.4(4)
O1 C7 C8 N1 . 69.5(4)
C6 C7 C8 N1 . -165.3(3)
O1 C7 C8 C9 . -52.6(4)
C6 C7 C8 C9 . 72.5(4)
O3 C11 C12 C11 2_556 56.6(3)
O2 C11 C12 C11 2_556 -126.9(3)
C7 C8 N1 C10 . 178.1(3)
C9 C8 N1 C10 . -58.1(5)
